data_1545604
loop_
_publ_author_name
'Pedersen, Anders H.'
'Geoghegan, Blaise L.'
'Nichol, Gary S.'
'Lupton, David W.'
'Murray, Keith S.'
'Mart\'inez-Lillo, Jos\'e'
'Gass, Ian A.'
'Brechin, Euan K.'

_publ_section_title
;
 Hexahalorhenate(iv) salts of metal oxazolidine nitroxides.
;
_journal_issue 16
_journal_name_full 'Dalton transactions (Cambridge, England : 2003)'
_journal_page_first 5250
_journal_page_last 5259
_journal_paper_doi 10.1039/c7dt00752c
_journal_volume 46
_journal_year 2017
_chemical_formula_moiety 'Br6 Re, C21 H25 N6 Ni O2, 3(C2 H3 N)'
_chemical_formula_sum 'C27 H34 Br6 N9 Ni O2 Re'
_chemical_formula_weight 1241.00
_space_group_crystal_system monoclinic
_space_group_IT_number 14
_space_group_name_Hall '-P 2ybc'
_space_group_name_H-M_alt 'P 1 21/c 1'
_symmetry_space_group_name_Hall '-P 2ybc'
_symmetry_space_group_name_H-M 'P 1 21/c 1'
_atom_sites_solution_hydrogens geom
_atom_sites_solution_primary iterative
_audit_creation_date 2017-02-08
_audit_creation_method
;
Olex2 1.2
(compiled 2017.01.04 svn.r3372 for OlexSys, GUI svn.r5292)
;
_audit_update_record
;
2017-02-24 deposited with the CCDC.
2017-03-20 downloaded from the CCDC.
;
_cell_angle_alpha 90
_cell_angle_beta 91.166(3)
_cell_angle_gamma 90
_cell_formula_units_Z 4
_cell_length_a 11.3999(4)
_cell_length_b 23.9868(8)
_cell_length_c 14.3655(6)
_cell_measurement_reflns_used 12973
_cell_measurement_temperature 120.01(10)
_cell_measurement_theta_max 30.6990
_cell_measurement_theta_min 5.3400
_cell_volume 3927.4(3)
_computing_cell_refinement 'CrysAlisPro 1.171.38.43 (Rigaku OD, 2015)'
_computing_data_collection 'CrysAlisPro 1.171.38.43 (Rigaku OD, 2015)'
_computing_data_reduction 'CrysAlisPro 1.171.38.43 (Rigaku OD, 2015)'
_computing_molecular_graphics 'Olex2 (Dolomanov et al., 2009)'
_computing_publication_material 'Olex2 (Dolomanov et al., 2009)'
_computing_structure_refinement 'ShelXL (Sheldrick, 2015)'
_computing_structure_solution 'olex2.solve (Bourhis et al., 2015)'
_diffrn_ambient_environment N~2~
_diffrn_ambient_temperature 120.01(10)
_diffrn_detector 'CCD plate'
_diffrn_detector_area_resol_mean 5.1574
_diffrn_detector_type Atlas
_diffrn_measured_fraction_theta_full 0.814
_diffrn_measured_fraction_theta_max 0.758
_diffrn_measurement_details
;
List of Runs (angles in degrees, time in seconds):

  # Type    Start    End  Width  t~exp~   \w     \q     \k     \f   Frames
#--------------------------------------------------------------------------
  1  \w    -20.00  27.00   1.00   10.00    --  -13.24 -99.00 -90.00   47
  2  \w    -20.00  55.00   1.00   10.00    --   14.65 -99.00   0.00   75
  3  \w     35.00 101.00   1.00   10.00    --   14.65 178.00 -30.00   66
  4  \w    -56.00  41.00   1.00   10.00    --   14.65 -57.00-150.00   97
  5  \w     -8.00  87.00   1.00   10.00    --   14.65  38.00 120.00   95
  6  \w    -59.00  46.00   1.00   10.00    --   14.65 -77.00 -60.00  105
  7  \w    -16.00  55.00   1.00   10.00    --   14.65 -99.00  60.00   71
  8  \w      5.00  47.00   1.00   10.00    --   14.65 -99.00-180.00   42
  9  \w     53.00  79.00   1.00   10.00    --   14.65  38.00   0.00   26
 10  \w    -52.00  37.00   1.00   10.00    --   14.65 -38.00 -60.00   89
;
_diffrn_measurement_device 'four-circle diffractometer'
_diffrn_measurement_device_type 'SuperNova, Dual, Cu at zero, Atlas'
_diffrn_measurement_method '\w scans'
_diffrn_orient_matrix_type 'CrysAlisPro convention (1999,Acta A55,543-557)'
_diffrn_orient_matrix_UB_11 -0.0041238000
_diffrn_orient_matrix_UB_12 0.0206349000
_diffrn_orient_matrix_UB_13 -0.0352364000
_diffrn_orient_matrix_UB_21 -0.0191974000
_diffrn_orient_matrix_UB_22 0.0196608000
_diffrn_orient_matrix_UB_23 0.0333049000
_diffrn_orient_matrix_UB_31 0.0590723000
_diffrn_orient_matrix_UB_32 0.0078172000
_diffrn_orient_matrix_UB_33 0.0094602000
_diffrn_radiation_monochromator mirror
_diffrn_radiation_probe x-ray
_diffrn_radiation_type MoK\a
_diffrn_radiation_wavelength 0.71073
_diffrn_reflns_av_R_equivalents 0.0833
_diffrn_reflns_av_unetI/netI 0.1061
_diffrn_reflns_Laue_measured_fraction_full 0.814
_diffrn_reflns_Laue_measured_fraction_max 0.758
_diffrn_reflns_limit_h_max 16
_diffrn_reflns_limit_h_min -15
_diffrn_reflns_limit_k_max 33
_diffrn_reflns_limit_k_min -34
_diffrn_reflns_limit_l_max 20
_diffrn_reflns_limit_l_min -20
_diffrn_reflns_number 61149
_diffrn_reflns_point_group_measured_fraction_full 0.814
_diffrn_reflns_point_group_measured_fraction_max 0.758
_diffrn_reflns_theta_full 26.000
_diffrn_reflns_theta_max 31.165
_diffrn_reflns_theta_min 3.112
_diffrn_source 'micro-focus sealed X-ray tube'
_diffrn_source_type 'SuperNova (Mo) X-ray Source'
_exptl_absorpt_coefficient_mu 9.700
_exptl_absorpt_correction_T_max 1.00000
_exptl_absorpt_correction_T_min 1.00000
_exptl_absorpt_correction_type multi-scan
_exptl_absorpt_process_details
;
CrysAlisPro 1.171.38.43 (Rigaku Oxford Diffraction, 2015)
Spherical absorption correction
 using equivalent radius and absorption coefficient.
Empirical absorption correction using spherical harmonics,
 implemented in SCALE3 ABSPACK scaling algorithm.
;
_exptl_crystal_colour brown
_exptl_crystal_colour_primary brown
_exptl_crystal_density_diffrn 2.099
_exptl_crystal_description block
_exptl_crystal_F_000 2352
_exptl_crystal_size_max 0.296
_exptl_crystal_size_mid 0.127
_exptl_crystal_size_min 0.124
_refine_diff_density_max 2.693
_refine_diff_density_min -1.596
_refine_diff_density_rms 0.188
_refine_ls_extinction_method none
_refine_ls_goodness_of_fit_ref 0.922
_refine_ls_hydrogen_treatment constr
_refine_ls_matrix_type full
_refine_ls_number_parameters 423
_refine_ls_number_reflns 9632
_refine_ls_number_restraints 0
_refine_ls_restrained_S_all 0.922
_refine_ls_R_factor_all 0.0795
_refine_ls_R_factor_gt 0.0407
_refine_ls_shift/su_max 0.001
_refine_ls_shift/su_mean 0.000
_refine_ls_structure_factor_coef Fsqd
_refine_ls_weighting_details 'w=1/[\s^2^(Fo^2^)+(0.0333P)^2^] where P=(Fo^2^+2Fc^2^)/3'
_refine_ls_weighting_scheme calc
_refine_ls_wR_factor_gt 0.0739
_refine_ls_wR_factor_ref 0.0783
_reflns_Friedel_coverage 0.000
_reflns_number_gt 6105
_reflns_number_total 9632
_reflns_threshold_expression 'I > 2\s(I)'
_cod_data_source_file c7dt00752c2.cif
_cod_data_source_block eb17016_twin_comp1_twin1_hklf4
_cod_depositor_comments 'Adding full bibliography for 1545597--1545607.cif.'
_cod_database_code 1545604
_shelx_shelxl_version_number 2014/7
_chemical_oxdiff_formula 'C27 H30 Br6 N9 Ni1 O2 Re1'
_chemical_oxdiff_usercomment '@ 120 K AHP347'
_shelx_space_group_comment
;
The symmetry employed for this shelxl refinement is uniquely defined
by the following loop, which should always be used as a source of
symmetry information in preference to the above space-group names.
They are only intended as comments.
;
_olex2_refinement_description
;
1. Fixed Uiso
 At 1.2 times of:
  All C(H) groups, All C(H,H) groups
 At 1.5 times of:
  All C(H,H,H) groups
2.a Secondary CH2 refined with riding coordinates:
 C12(H12A,H12B)
2.b Aromatic/amide H refined with riding coordinates:
 C1(H1), C2(H2), C3(H3), C4(H4), C6(H6), C7(H7), C8(H8), C9(H9)
2.c Idealised Me refined as rotating group:
 C14(H14A,H14B,H14C), C15(H15A,H15B,H15C), C17(H17A,H17B,H17C), C19(H19A,H19B,
 H19C), C21(H21A,H21B,H21C), C23(H23A,H23B,H23C), C25(H25A,H25B,H25C), C27(H27A,
 H27B,H27C)
;
_olex2_submission_special_instructions 'No special instructions were received'
_oxdiff_exptl_absorpt_empirical_details
;
Empirical correction (ABSPACK) includes:
- Absorption correction using spherical harmonics
- Frame scaling
;
_oxdiff_exptl_absorpt_empirical_full_max 2.074
_oxdiff_exptl_absorpt_empirical_full_min 0.549
_oxdiff_twin_integration_method simultaneous
_oxdiff_twin_items 2
_twin_special_details
;
Component 2 rotated by -179.9193\% 
 around [-0.00 0.00 1.00] (reciprocal) or [0.02 0.00 1.00] (direct)
;

loop_
_space_group_symop_operation_xyz
'x, y, z'
'-x, y+1/2, -z+1/2'
'-x, -y, -z'
'x, -y-1/2, z-1/2'

loop_
_atom_site_label
_atom_site_type_symbol
_atom_site_fract_x
_atom_site_fract_y
_atom_site_fract_z
_atom_site_U_iso_or_equiv
_atom_site_adp_type
_atom_site_occupancy
_atom_site_site_symmetry_order
_atom_site_calc_flag
_atom_site_refinement_flags_posn
Re1 Re 0.26333(2) 0.34852(2) 0.05743(2) 0.01172(6) Uani 1 1 d .
Br1 Br 0.04373(4) 0.34159(3) 0.05660(4) 0.02734(16) Uani 1 1 d .
Br2 Br 0.24681(4) 0.43566(2) -0.03900(4) 0.01856(13) Uani 1 1 d .
Br3 Br 0.48244(4) 0.35720(3) 0.05535(4) 0.01958(13) Uani 1 1 d .
Br4 Br 0.27998(5) 0.26181(3) 0.15520(4) 0.02709(14) Uani 1 1 d .
Br5 Br 0.26814(4) 0.29148(2) -0.08815(4) 0.01692(12) Uani 1 1 d .
Br6 Br 0.25992(4) 0.40690(2) 0.20327(4) 0.01751(13) Uani 1 1 d .
Ni1 Ni 0.77185(5) 0.42355(3) 0.28519(5) 0.01207(15) Uani 1 1 d .
O1 O 0.7753(3) 0.48232(16) 0.3926(3) 0.0158(8) Uani 1 1 d .
O2 O 0.7804(3) 0.39908(18) 0.5914(3) 0.0194(9) Uani 1 1 d .
N1 N 0.6467(3) 0.38109(19) 0.3615(3) 0.0103(9) Uani 1 1 d .
N2 N 0.8991(3) 0.3815(2) 0.3631(3) 0.0153(10) Uani 1 1 d .
N3 N 0.7736(3) 0.4620(2) 0.4745(3) 0.0133(10) Uani 1 1 d .
N4 N 0.6412(3) 0.4669(2) 0.2167(3) 0.0174(11) Uani 1 1 d .
N5 N 0.8993(3) 0.4691(2) 0.2169(3) 0.0153(10) Uani 1 1 d .
N6 N 0.7690(3) 0.3631(2) 0.1846(3) 0.0180(11) Uani 1 1 d .
C1 C 0.5505(4) 0.3591(2) 0.3199(4) 0.0169(12) Uani 1 1 d .
H1 H 0.5376 0.3641 0.2563 0.020 Uiso 1 1 calc R
C2 C 0.4700(4) 0.3289(3) 0.3719(4) 0.0193(13) Uani 1 1 d .
H2 H 0.4038 0.3137 0.3427 0.023 Uiso 1 1 calc R
C3 C 0.4883(4) 0.3216(3) 0.4659(4) 0.0192(13) Uani 1 1 d .
H3 H 0.4347 0.3015 0.5003 0.023 Uiso 1 1 calc R
C4 C 0.5862(4) 0.3443(2) 0.5090(4) 0.0187(12) Uani 1 1 d .
H4 H 0.6005 0.3402 0.5726 0.022 Uiso 1 1 calc R
C5 C 0.6637(4) 0.3741(2) 0.4520(4) 0.0143(12) Uani 1 1 d .
C6 C 0.9947(4) 0.3596(2) 0.3237(4) 0.0168(13) Uani 1 1 d .
H6 H 1.0054 0.3648 0.2603 0.020 Uiso 1 1 calc R
C7 C 1.0776(4) 0.3297(3) 0.3744(5) 0.0222(14) Uani 1 1 d .
H7 H 1.1432 0.3152 0.3455 0.027 Uiso 1 1 calc R
C8 C 1.0618(4) 0.3216(3) 0.4672(5) 0.0262(15) Uani 1 1 d .
H8 H 1.1153 0.3004 0.5018 0.031 Uiso 1 1 calc R
C9 C 0.9651(4) 0.3452(3) 0.5101(4) 0.0186(12) Uani 1 1 d .
H9 H 0.9543 0.3416 0.5738 0.022 Uiso 1 1 calc R
C10 C 0.8860(4) 0.3742(2) 0.4544(4) 0.0136(11) Uani 1 1 d .
C11 C 0.7761(4) 0.4008(2) 0.4949(4) 0.0152(12) Uani 1 1 d .
C12 C 0.7244(4) 0.4496(3) 0.6257(4) 0.0209(13) Uani 1 1 d .
H12A H 0.7501 0.4576 0.6891 0.025 Uiso 1 1 calc R
H12B H 0.6396 0.4458 0.6240 0.025 Uiso 1 1 calc R
C13 C 0.7633(4) 0.4949(2) 0.5600(4) 0.0155(12) Uani 1 1 d .
C14 C 0.6730(4) 0.5414(3) 0.5456(5) 0.0270(15) Uani 1 1 d .
H14A H 0.7007 0.5672 0.4999 0.040 Uiso 1 1 calc GR
H14B H 0.6619 0.5606 0.6034 0.040 Uiso 1 1 calc GR
H14C H 0.5998 0.5256 0.5244 0.040 Uiso 1 1 calc GR
C15 C 0.8844(4) 0.5177(3) 0.5874(5) 0.0275(15) Uani 1 1 d .
H15A H 0.9378 0.4872 0.5975 0.041 Uiso 1 1 calc GR
H15B H 0.8789 0.5392 0.6435 0.041 Uiso 1 1 calc GR
H15C H 0.9126 0.5410 0.5383 0.041 Uiso 1 1 calc GR
C16 C 0.5655(4) 0.4883(3) 0.1775(4) 0.0165(12) Uani 1 1 d .
C17 C 0.4698(4) 0.5167(3) 0.1290(4) 0.0238(14) Uani 1 1 d .
H17A H 0.5011 0.5426 0.0850 0.036 Uiso 1 1 calc GR
H17B H 0.4234 0.5365 0.1732 0.036 Uiso 1 1 calc GR
H17C H 0.4216 0.4899 0.0967 0.036 Uiso 1 1 calc GR
C18 C 0.9666(4) 0.4922(3) 0.1753(4) 0.0161(12) Uani 1 1 d .
C19 C 1.0530(4) 0.5229(3) 0.1206(5) 0.0271(15) Uani 1 1 d .
H19A H 1.0129 0.5482 0.0791 0.041 Uiso 1 1 calc GR
H19B H 1.0983 0.4971 0.0852 0.041 Uiso 1 1 calc GR
H19C H 1.1041 0.5436 0.1619 0.041 Uiso 1 1 calc GR
C20 C 0.7632(4) 0.3272(3) 0.1344(5) 0.0244(15) Uani 1 1 d .
C21 C 0.7546(5) 0.2803(4) 0.0714(7) 0.061(3) Uani 1 1 d .
H21A H 0.7779 0.2916 0.0104 0.091 Uiso 1 1 calc GR
H21B H 0.6750 0.2672 0.0685 0.091 Uiso 1 1 calc GR
H21C H 0.8051 0.2509 0.0933 0.091 Uiso 1 1 calc GR
N7 N 0.8024(5) 0.2608(3) 0.3520(5) 0.0491(18) Uani 1 1 d .
C22 C 0.8807(5) 0.2340(4) 0.3233(5) 0.0391(19) Uani 1 1 d .
C23 C 0.9743(5) 0.1990(4) 0.2879(6) 0.056(3) Uani 1 1 d .
H23A H 1.0091 0.2169 0.2355 0.084 Uiso 1 1 calc GR
H23B H 0.9425 0.1636 0.2691 0.084 Uiso 1 1 calc GR
H23C H 1.0329 0.1934 0.3360 0.084 Uiso 1 1 calc GR
N8 N 0.5626(4) 0.5956(3) 0.3211(5) 0.0360(16) Uani 1 1 d .
C24 C 0.6601(5) 0.6012(3) 0.3084(5) 0.0221(15) Uani 1 1 d .
C25 C 0.7832(4) 0.6096(3) 0.2932(5) 0.0259(15) Uani 1 1 d .
H25A H 0.7978 0.6085 0.2277 0.039 Uiso 1 1 calc GR
H25B H 0.8275 0.5808 0.3241 0.039 Uiso 1 1 calc GR
H25C H 0.8065 0.6453 0.3177 0.039 Uiso 1 1 calc GR
N9 N 0.7313(5) 0.3796(3) 0.8158(5) 0.0466(18) Uani 1 1 d .
C26 C 0.6564(5) 0.3484(3) 0.8125(6) 0.0402(19) Uani 1 1 d .
C27 C 0.5635(5) 0.3057(3) 0.8081(5) 0.0389(19) Uani 1 1 d .
H27A H 0.5369 0.3011 0.7448 0.058 Uiso 1 1 calc GR
H27B H 0.4990 0.3173 0.8455 0.058 Uiso 1 1 calc GR
H27C H 0.5940 0.2710 0.8313 0.058 Uiso 1 1 calc GR

loop_
_atom_site_aniso_label
_atom_site_aniso_U_11
_atom_site_aniso_U_22
_atom_site_aniso_U_33
_atom_site_aniso_U_23
_atom_site_aniso_U_13
_atom_site_aniso_U_12
Re1 0.01266(9) 0.01218(12) 0.01033(11) -0.00046(9) 0.00054(6) -0.00080(7)
Br1 0.0140(2) 0.0453(5) 0.0229(3) -0.0092(3) 0.00493(19) -0.0071(2)
Br2 0.0218(2) 0.0171(3) 0.0167(3) 0.0044(2) -0.00061(18) 0.00327(19)
Br3 0.0126(2) 0.0277(4) 0.0183(3) -0.0045(3) -0.00236(17) 0.00145(19)
Br4 0.0464(3) 0.0155(4) 0.0193(4) 0.0045(3) -0.0011(2) -0.0030(2)
Br5 0.0186(2) 0.0173(3) 0.0148(3) -0.0044(2) 0.00048(17) -0.00102(19)
Br6 0.0216(2) 0.0185(3) 0.0124(3) -0.0031(2) 0.00170(18) -0.00023(19)
Ni1 0.0146(3) 0.0110(4) 0.0106(4) -0.0002(3) 0.0000(2) 0.0002(2)
O1 0.0266(18) 0.009(2) 0.012(2) 0.0017(17) 0.0006(13) -0.0011(13)
O2 0.0225(18) 0.023(3) 0.012(2) 0.0028(18) -0.0004(13) -0.0011(15)
N1 0.017(2) 0.003(3) 0.011(3) 0.0015(19) 0.0012(15) 0.0030(15)
N2 0.0120(19) 0.016(3) 0.018(3) 0.000(2) 0.0019(15) -0.0003(16)
N3 0.020(2) 0.013(3) 0.007(3) -0.001(2) -0.0014(15) -0.0022(16)
N4 0.023(2) 0.013(3) 0.017(3) 0.001(2) 0.0025(17) -0.0037(17)
N5 0.020(2) 0.016(3) 0.010(3) -0.003(2) -0.0028(16) -0.0020(17)
N6 0.015(2) 0.020(3) 0.019(3) -0.002(2) -0.0009(16) 0.0006(16)
C1 0.016(2) 0.011(3) 0.023(4) -0.002(3) -0.0005(19) -0.0008(18)
C2 0.015(2) 0.018(4) 0.025(4) -0.007(3) -0.001(2) -0.0017(19)
C3 0.019(3) 0.013(3) 0.026(4) 0.003(3) 0.006(2) -0.001(2)
C4 0.025(3) 0.014(4) 0.017(3) 0.002(3) 0.008(2) 0.006(2)
C5 0.016(2) 0.009(3) 0.018(3) 0.001(2) 0.0035(18) 0.0033(18)
C6 0.013(2) 0.023(4) 0.014(3) -0.002(3) -0.0010(18) 0.0012(19)
C7 0.014(2) 0.016(3) 0.036(4) 0.003(3) 0.000(2) 0.002(2)
C8 0.021(3) 0.026(4) 0.031(4) 0.014(3) -0.001(2) 0.007(2)
C9 0.023(3) 0.015(4) 0.017(3) 0.002(3) -0.0044(19) -0.002(2)
C10 0.016(2) 0.013(3) 0.012(3) 0.002(2) -0.0016(17) -0.0056(19)
C11 0.019(2) 0.010(3) 0.017(3) -0.002(2) 0.0022(18) 0.0017(19)
C12 0.027(3) 0.016(4) 0.020(4) -0.008(3) 0.002(2) -0.002(2)
C13 0.018(2) 0.013(3) 0.016(3) -0.008(3) 0.0017(18) -0.0010(19)
C14 0.036(3) 0.019(4) 0.026(4) -0.007(3) 0.000(2) 0.011(2)
C15 0.028(3) 0.032(4) 0.023(4) -0.009(3) 0.004(2) -0.008(2)
C16 0.022(3) 0.012(3) 0.015(3) 0.001(3) 0.0028(19) -0.002(2)
C17 0.016(2) 0.034(4) 0.022(4) 0.001(3) -0.001(2) 0.000(2)
C18 0.019(2) 0.016(3) 0.014(3) 0.003(3) -0.0050(19) 0.004(2)
C19 0.019(3) 0.032(4) 0.031(4) 0.019(3) 0.003(2) -0.002(2)
C20 0.008(2) 0.035(4) 0.030(4) -0.010(3) 0.000(2) 0.001(2)
C21 0.027(3) 0.057(6) 0.097(8) -0.059(6) -0.008(3) 0.004(3)
N7 0.062(4) 0.020(4) 0.065(6) 0.009(4) -0.003(3) -0.009(3)
C22 0.043(4) 0.042(6) 0.032(5) 0.006(4) -0.007(3) -0.009(3)
C23 0.029(3) 0.091(8) 0.048(6) 0.000(5) 0.003(3) -0.001(4)
N8 0.033(3) 0.040(5) 0.034(4) -0.004(3) -0.004(2) 0.002(2)
C24 0.038(3) 0.016(4) 0.012(4) -0.002(3) -0.006(2) 0.008(2)
C25 0.045(3) 0.014(4) 0.019(4) 0.004(3) -0.002(2) 0.005(2)
N9 0.048(3) 0.030(4) 0.061(5) 0.014(4) 0.000(3) -0.004(3)
C26 0.030(3) 0.034(5) 0.057(6) 0.001(4) 0.002(3) 0.003(3)
C27 0.034(3) 0.037(5) 0.046(5) 0.025(4) 0.001(3) -0.007(3)

loop_
_atom_type_symbol
_atom_type_description
_atom_type_scat_dispersion_real
_atom_type_scat_dispersion_imag
_atom_type_scat_source
C C 0.0033 0.0016 'International Tables Vol C Tables 4.2.6.8 and 6.1.1.4'
H H 0.0000 0.0000 'International Tables Vol C Tables 4.2.6.8 and 6.1.1.4'
Br Br -0.2901 2.4595 'International Tables Vol C Tables 4.2.6.8 and 6.1.1.4'
N N 0.0061 0.0033 'International Tables Vol C Tables 4.2.6.8 and 6.1.1.4'
Ni Ni 0.3393 1.1124 'International Tables Vol C Tables 4.2.6.8 and 6.1.1.4'
O O 0.0106 0.0060 'International Tables Vol C Tables 4.2.6.8 and 6.1.1.4'
Re Re -1.0185 7.2310 'International Tables Vol C Tables 4.2.6.8 and 6.1.1.4'

loop_
_exptl_crystal_face_index_h
_exptl_crystal_face_index_k
_exptl_crystal_face_index_l
_exptl_crystal_face_perp_dist
0 28 -11 0.0612
11 -16 11 0.0715
0 -28 11 0.0659
12 -11 -13 0.1159
1 20 16 0.0524
14 17 0 0.1088
-16 -7 -1 0.1405
0 -20 -17 0.0648
-13 -19 1 0.1059

loop_
_geom_angle_atom_site_label_1
_geom_angle_atom_site_label_2
_geom_angle_atom_site_label_3
_geom_angle
Br1 Re1 Br2 89.36(2)
Br1 Re1 Br4 90.68(2)
Br1 Re1 Br6 90.490(18)
Br2 Re1 Br4 179.51(2)
Br2 Re1 Br6 89.65(2)
Br3 Re1 Br1 178.65(2)
Br3 Re1 Br2 89.308(18)
Br3 Re1 Br4 90.653(19)
Br3 Re1 Br6 89.774(18)
Br4 Re1 Br6 89.86(2)
Br5 Re1 Br1 89.917(18)
Br5 Re1 Br2 89.81(2)
Br5 Re1 Br3 89.806(18)
Br5 Re1 Br4 90.68(2)
Br5 Re1 Br6 179.32(2)
N1 Ni1 O1 86.78(16)
N2 Ni1 O1 85.82(17)
N2 Ni1 N1 87.55(15)
N2 Ni1 N5 91.25(16)
N4 Ni1 O1 90.85(17)
N4 Ni1 N1 90.11(16)
N4 Ni1 N2 176.03(19)
N4 Ni1 N5 90.89(17)
N5 Ni1 O1 89.50(16)
N5 Ni1 N1 176.16(18)
N6 Ni1 O1 177.31(18)
N6 Ni1 N1 91.39(18)
N6 Ni1 N2 92.14(18)
N6 Ni1 N4 91.12(18)
N6 Ni1 N5 92.30(18)
N3 O1 Ni1 115.1(3)
C11 O2 C12 107.8(4)
C1 N1 Ni1 121.2(4)
C5 N1 Ni1 119.5(3)
C5 N1 C1 119.3(4)
C6 N2 Ni1 121.7(4)
C10 N2 Ni1 120.1(3)
C10 N2 C6 118.1(4)
O1 N3 C11 123.7(4)
O1 N3 C13 124.8(5)
C13 N3 C11 111.4(4)
C16 N4 Ni1 176.3(5)
C18 N5 Ni1 176.0(5)
C20 N6 Ni1 174.5(5)
N1 C1 H1 119.9
N1 C1 C2 120.2(6)
C2 C1 H1 119.9
C1 C2 H2 119.9
C3 C2 C1 120.2(5)
C3 C2 H2 119.9
C2 C3 H3 120.1
C2 C3 C4 119.8(5)
C4 C3 H3 120.1
C3 C4 H4 121.6
C3 C4 C5 116.8(5)
C5 C4 H4 121.6
N1 C5 C4 123.7(5)
N1 C5 C11 116.2(4)
C4 C5 C11 120.1(5)
N2 C6 H6 118.9
N2 C6 C7 122.1(6)
C7 C6 H6 118.9
C6 C7 H7 120.4
C8 C7 C6 119.1(5)
C8 C7 H7 120.4
C7 C8 H8 120.1
C7 C8 C9 119.7(5)
C9 C8 H8 120.1
C8 C9 H9 121.2
C10 C9 C8 117.5(6)
C10 C9 H9 121.2
N2 C10 C9 123.3(5)
N2 C10 C11 115.3(4)
C9 C10 C11 121.3(5)
O2 C11 N3 103.0(4)
O2 C11 C5 113.4(4)
O2 C11 C10 110.8(4)
N3 C11 C5 108.4(4)
N3 C11 C10 110.3(4)
C10 C11 C5 110.7(5)
O2 C12 H12A 110.9
O2 C12 H12B 110.9
O2 C12 C13 104.4(4)
H12A C12 H12B 108.9
C13 C12 H12A 110.9
C13 C12 H12B 110.9
N3 C13 C12 99.6(4)
N3 C13 C14 110.1(4)
N3 C13 C15 108.7(4)
C12 C13 C14 113.8(4)
C12 C13 C15 111.8(5)
C15 C13 C14 112.0(5)
C13 C14 H14A 109.5
C13 C14 H14B 109.5
C13 C14 H14C 109.5
H14A C14 H14B 109.5
H14A C14 H14C 109.5
H14B C14 H14C 109.5
C13 C15 H15A 109.5
C13 C15 H15B 109.5
C13 C15 H15C 109.5
H15A C15 H15B 109.5
H15A C15 H15C 109.5
H15B C15 H15C 109.5
N4 C16 C17 178.6(7)
C16 C17 H17A 109.5
C16 C17 H17B 109.5
C16 C17 H17C 109.5
H17A C17 H17B 109.5
H17A C17 H17C 109.5
H17B C17 H17C 109.5
N5 C18 C19 179.2(6)
C18 C19 H19A 109.5
C18 C19 H19B 109.5
C18 C19 H19C 109.5
H19A C19 H19B 109.5
H19A C19 H19C 109.5
H19B C19 H19C 109.5
N6 C20 C21 178.7(8)
C20 C21 H21A 109.5
C20 C21 H21B 109.5
C20 C21 H21C 109.5
H21A C21 H21B 109.5
H21A C21 H21C 109.5
H21B C21 H21C 109.5
N7 C22 C23 177.6(9)
C22 C23 H23A 109.5
C22 C23 H23B 109.5
C22 C23 H23C 109.5
H23A C23 H23B 109.5
H23A C23 H23C 109.5
H23B C23 H23C 109.5
N8 C24 C25 178.5(6)
C24 C25 H25A 109.5
C24 C25 H25B 109.5
C24 C25 H25C 109.5
H25A C25 H25B 109.5
H25A C25 H25C 109.5
H25B C25 H25C 109.5
N9 C26 C27 177.2(8)
C26 C27 H27A 109.5
C26 C27 H27B 109.5
C26 C27 H27C 109.5
H27A C27 H27B 109.5
H27A C27 H27C 109.5
H27B C27 H27C 109.5

loop_
_geom_bond_atom_site_label_1
_geom_bond_atom_site_label_2
_geom_bond_distance
Re1 Br1 2.5087(5)
Re1 Br2 2.5124(6)
Re1 Br3 2.5072(5)
Re1 Br4 2.5147(7)
Re1 Br5 2.5008(6)
Re1 Br6 2.5208(6)
Ni1 O1 2.090(4)
Ni1 N1 2.083(4)
Ni1 N2 2.076(4)
Ni1 N4 2.051(4)
Ni1 N5 2.079(4)
Ni1 N6 2.047(5)
O1 N3 1.274(6)
O2 C11 1.386(7)
O2 C12 1.460(7)
N1 C1 1.346(6)
N1 C5 1.321(7)
N2 C6 1.345(6)
N2 C10 1.335(7)
N3 C11 1.497(7)
N3 C13 1.467(7)
N4 C16 1.144(7)
N5 C18 1.129(7)
N6 C20 1.124(8)
C1 H1 0.9300
C1 C2 1.398(8)
C2 H2 0.9300
C2 C3 1.373(8)
C3 H3 0.9300
C3 C4 1.378(8)
C4 H4 0.9300
C4 C5 1.410(7)
C5 C11 1.549(7)
C6 H6 0.9300
C6 C7 1.383(8)
C7 H7 0.9300
C7 C8 1.363(9)
C8 H8 0.9300
C8 C9 1.393(8)
C9 H9 0.9300
C9 C10 1.381(8)
C10 C11 1.530(7)
C12 H12A 0.9700
C12 H12B 0.9700
C12 C13 1.512(8)
C13 C14 1.530(7)
C13 C15 1.529(7)
C14 H14A 0.9600
C14 H14B 0.9600
C14 H14C 0.9600
C15 H15A 0.9600
C15 H15B 0.9600
C15 H15C 0.9600
C16 C17 1.453(7)
C17 H17A 0.9600
C17 H17B 0.9600
C17 H17C 0.9600
C18 C19 1.470(7)
C19 H19A 0.9600
C19 H19B 0.9600
C19 H19C 0.9600
C20 C21 1.447(9)
C21 H21A 0.9600
C21 H21B 0.9600
C21 H21C 0.9600
N7 C22 1.180(9)
C22 C23 1.458(11)
C23 H23A 0.9600
C23 H23B 0.9600
C23 H23C 0.9600
N8 C24 1.138(6)
C24 C25 1.440(8)
C25 H25A 0.9600
C25 H25B 0.9600
C25 H25C 0.9600
N9 C26 1.135(9)
C26 C27 1.474(10)
C27 H27A 0.9600
C27 H27B 0.9600
C27 H27C 0.9600

loop_
_exptl_oxdiff_crystal_face_indexfrac_h
_exptl_oxdiff_crystal_face_indexfrac_k
_exptl_oxdiff_crystal_face_indexfrac_l
_exptl_oxdiff_crystal_face_x
_exptl_oxdiff_crystal_face_y
_exptl_oxdiff_crystal_face_z
0.0022 27.9796 -11.0021 0.9650 0.1836 0.1148
10.9876 -15.9935 11.0089 -0.7632 -0.1587 0.6282
-0.0022 -27.9796 11.0021 -0.9650 -0.1836 -0.1148
11.9901 -10.9912 -12.9752 0.1810 -0.8784 0.4996
0.9973 19.9782 15.9829 -0.1550 0.9060 0.3663
13.9871 16.9808 0.0080 0.2924 0.0656 0.9591
-15.9848 -6.9882 -1.0128 -0.0426 0.1357 -1.0085
0.0019 -19.9783 -16.9812 0.1861 -0.9584 -0.3167
-12.9882 -18.9797 0.9930 -0.3731 -0.0907 -0.9062

loop_
_twin_individual_id
_twin_individual_mass_fraction_refined
_oxdiff_twin_reflns_isolated
_oxdiff_twin_reflns_overlapped
_twin_individual_twin_lattice_type
_twin_individual_twin_matrix_11
_twin_individual_twin_matrix_12
_twin_individual_twin_matrix_13
_twin_individual_twin_matrix_21
_twin_individual_twin_matrix_22
_twin_individual_twin_matrix_23
_twin_individual_twin_matrix_31
_twin_individual_twin_matrix_32
_twin_individual_twin_matrix_33
1 0.7479 18053 63475 ref 1.0000 0.0000 0.0000 0.0000 1.0000 0.0000 0.0000 0.0000 1.0000
2 0.2521 0 63475 nmt -0.9994 -0.0001 0.0002 -0.0029 -0.9992 0.0014 0.0454 0.0018 0.9980
